data_4077219
loop_
_publ_author_name
'Bennett, Martin A.'
'Hockless, David C. R.'
'Rae, A. David'
'Welling, Lee L.'
'Willis, Anthony C.'

_publ_section_title
;
 Carbon&#x2212;Carbon Coupling in Dinuclear Cycloaurated Complexes
 Containing Bridging 2-(Diphenylphosphino)phenyl or
 2-(Diethylphosphino)phenyl. Role of the Axial Ligand and the Fine Balance
 between Gold(II)&#x2212;Gold(II) and Gold(I)&#x2212;Gold(III)
;
_journal_issue 1
_journal_name_full Organometallics
_journal_page_first 79
_journal_paper_doi 10.1021/om000773w
_journal_volume 20
_journal_year 2001
_chemical_formula_moiety 'C48 H28 Au2 F10 P2 '
_chemical_formula_sum 'C48 H28 Au2 F10 P2'
_chemical_formula_weight 1250.61
_space_group_IT_number 14
_symmetry_cell_setting monoclinic
_symmetry_Int_Tables_number 14
_symmetry_space_group_name_Hall '-P 2yn'
_symmetry_space_group_name_H-M 'P 1 21/n 1'
_audit_creation_date 'Tue Jun  4 13:09:37 1996'
_audit_creation_method 'from TEXRAY.INF file'
_audit_update_record
;
1996-06-04  acw does written report
2000-10-05 - Report on C48 H28 Au2 F10 P2
             by Anthony C. Willis
             for Lee L. Welling and Martin A. Bennett
2000-10-05 - passes checkcif tests with minor warnings
              ** data weak
;
_cell_angle_alpha 90
_cell_angle_beta 94.34(2)
_cell_angle_gamma 90
_cell_formula_units_Z 4
_cell_length_a 11.856(3)
_cell_length_b 15.330(4)
_cell_length_c 23.551(5)
_cell_measurement_reflns_used 25
_cell_measurement_temperature 293.2
_cell_measurement_theta_max 41.4
_cell_measurement_theta_min 29.9
_cell_volume 4268.2(18)
_computing_cell_refinement xtal_LATCON
_computing_data_collection 'Philips PW1100/20 software 1976'
_computing_data_reduction xtal_DIFDAT_ABSORB_ADDREF
_computing_publication_material 'teXsan (MSC, 1995)'
_computing_structure_refinement 'teXsan (MSC, 1995)'
_computing_structure_solution 'DIRDIF92 (Beurskens et al, 1992)'
_diffrn_ambient_temperature 293.2
_diffrn_measurement_device 'Philips PW1100/20'
_diffrn_measurement_method 'omega/2-theta scans'
_diffrn_orient_matrix_UB_11 0.00000
_diffrn_orient_matrix_UB_12 0.00000
_diffrn_orient_matrix_UB_13 0.00000
_diffrn_orient_matrix_UB_21 0.00000
_diffrn_orient_matrix_UB_22 0.00000
_diffrn_orient_matrix_UB_23 0.00000
_diffrn_orient_matrix_UB_31 0.00000
_diffrn_orient_matrix_UB_32 0.00000
_diffrn_orient_matrix_UB_33 0.00000
_diffrn_radiation_detector 'scintillation counter'
_diffrn_radiation_monochromator graphite
_diffrn_radiation_source 'X-ray tube'
_diffrn_radiation_type 'Mo K\a'
_diffrn_radiation_wavelength 0.7107
_diffrn_reflns_av_R_equivalents 0.027
_diffrn_reflns_limit_h_max 14
_diffrn_reflns_limit_h_min -14
_diffrn_reflns_limit_k_max 18
_diffrn_reflns_limit_k_min 0
_diffrn_reflns_limit_l_max 28
_diffrn_reflns_limit_l_min 0
_diffrn_reflns_number 8018
_diffrn_reflns_theta_max 25.01
_diffrn_standards_decay_% 2
_diffrn_standards_interval_time 180
_diffrn_standards_number 3
_exptl_absorpt_coefficient_mu 7.044
_exptl_absorpt_correction_T_max 0.544
_exptl_absorpt_correction_T_min 0.434
_exptl_absorpt_correction_type analytical
_exptl_absorpt_process_details
;
analytical (de Meulenaer & Tompa, 1965)
;
_exptl_crystal_colour yellow
_exptl_crystal_density_diffrn 1.946
_exptl_crystal_description parallel
_exptl_crystal_F_000 2376.00
_exptl_crystal_size_max 0.280
_exptl_crystal_size_mid 0.120
_exptl_crystal_size_min 0.090
_refine_diff_density_max 0.73
_refine_diff_density_min -0.52
_refine_ls_extinction_method none
_refine_ls_goodness_of_fit_ref 1.097
_refine_ls_hydrogen_treatment noref
_refine_ls_matrix_type full
_refine_ls_number_parameters 559
_refine_ls_number_reflns 4874
_refine_ls_number_restraints 0
_refine_ls_R_factor_gt 0.0323
_refine_ls_shift/su_max 0.0600
_refine_ls_structure_factor_coef F
_refine_ls_weighting_details 'w = 1/[\s^2^(Fo) + 0.0001|Fo|^2^]'
_refine_ls_weighting_scheme sigma
_refine_ls_wR_factor_ref 0.0284
_reflns_number_gt 4874
_reflns_number_total 7830
_reflns_threshold_expression I>3.00\s(I)
_cod_data_source_file om000773w.cif
_cod_data_source_block llw7
_cod_original_cell_volume 4268(1)
_cod_original_sg_symbol_H-M 'P 21/n     '
_cod_original_formula_sum 'C48 H28 Au2 F10 P2 '
_cod_database_code 4077219

loop_
_symmetry_equiv_pos_as_xyz
'   +x,   +y,   +z'
1/2-x,1/2+y,1/2-z
'   -x,   -y,   -z'
1/2+x,1/2-y,1/2+z

loop_
_atom_site_aniso_label
_atom_site_aniso_U_11
_atom_site_aniso_U_22
_atom_site_aniso_U_33
_atom_site_aniso_U_12
_atom_site_aniso_U_13
_atom_site_aniso_U_23
Au(1) 0.0389(2) 0.0436(2) 0.0297(2) -0.0008(2) -0.0012(1) -0.0002(2)
Au(2) 0.0415(2) 0.0461(2) 0.0302(2) -0.0028(2) 0.0006(1) 0.0017(2)
P(1) 0.038(1) 0.047(1) 0.035(1) 0.000(1) -0.0027(10) -0.001(1)
P(2) 0.057(2) 0.046(1) 0.043(1) -0.001(1) 0.002(1) 0.009(1)
F(1) 0.063(4) 0.091(4) 0.056(3) -0.016(3) -0.011(3) -0.003(3)
F(2) 0.112(5) 0.118(5) 0.039(3) 0.007(4) -0.011(3) -0.010(3)
F(3) 0.121(5) 0.144(6) 0.051(4) 0.014(4) 0.035(4) 0.012(4)
F(4) 0.092(5) 0.128(6) 0.091(5) -0.029(4) 0.043(4) -0.016(4)
F(5) 0.063(4) 0.094(4) 0.061(4) -0.019(3) 0.005(3) -0.017(3)
F(6) 0.044(3) 0.121(5) 0.072(4) -0.003(3) -0.007(3) -0.010(4)
F(7) 0.070(4) 0.152(6) 0.083(4) -0.018(4) 0.037(3) 0.003(4)
F(8) 0.119(5) 0.186(7) 0.043(4) -0.023(5) 0.029(3) 0.016(4)
F(9) 0.089(4) 0.140(6) 0.040(3) -0.021(4) -0.010(3) 0.010(4)
F(10) 0.056(3) 0.100(4) 0.057(3) -0.016(3) -0.003(3) 0.003(3)
C(1) 0.028(4) 0.049(5) 0.035(5) -0.003(4) 0.002(3) -0.003(4)
C(2) 0.028(5) 0.051(5) 0.049(6) -0.006(4) -0.001(4) -0.002(4)
C(3) 0.054(6) 0.060(6) 0.036(5) -0.006(5) 0.011(4) -0.001(5)
C(4) 0.063(6) 0.048(6) 0.054(6) -0.015(5) 0.006(5) -0.013(5)
C(5) 0.068(7) 0.044(6) 0.066(7) -0.001(5) 0.005(5) -0.006(5)
C(6) 0.051(5) 0.041(5) 0.046(5) 0.001(4) 0.000(4) -0.005(4)
C(7) 0.038(5) 0.053(6) 0.043(5) 0.003(4) 0.005(4) 0.006(4)
C(8) 0.051(6) 0.088(8) 0.068(7) -0.006(6) 0.003(5) -0.022(6)
C(9) 0.056(7) 0.106(10) 0.11(1) -0.022(7) -0.003(7) -0.033(8)
C(10) 0.048(7) 0.10(1) 0.17(1) -0.026(7) 0.015(8) -0.010(10)
C(11) 0.063(8) 0.11(1) 0.19(2) -0.021(8) 0.058(9) -0.03(1)
C(12) 0.047(6) 0.067(7) 0.117(9) -0.013(5) 0.032(6) -0.011(7)
C(13) 0.045(5) 0.048(5) 0.043(5) 0.004(4) -0.006(4) -0.005(4)
C(14) 0.057(6) 0.062(6) 0.044(6) 0.004(5) -0.001(4) 0.023(5)
C(15) 0.091(9) 0.074(8) 0.066(8) 0.007(6) 0.012(6) 0.007(6)
C(16) 0.12(1) 0.076(8) 0.053(7) -0.010(8) -0.010(7) 0.007(6)
C(17) 0.11(1) 0.095(9) 0.066(8) -0.009(8) -0.058(7) 0.019(7)
C(18) 0.071(7) 0.068(7) 0.064(7) -0.018(6) -0.032(6) 0.013(6)
C(19) 0.063(6) 0.042(5) 0.054(6) 0.015(5) 0.006(5) -0.001(5)
C(20) 0.041(5) 0.041(5) 0.039(5) 0.004(4) 0.001(4) -0.008(4)
C(21) 0.069(6) 0.053(6) 0.034(5) 0.014(5) -0.003(5) -0.001(4)
C(22) 0.075(7) 0.079(8) 0.052(6) 0.021(6) 0.013(5) 0.001(6)
C(23) 0.111(10) 0.072(8) 0.066(8) 0.033(7) 0.012(7) 0.003(6)
C(24) 0.111(9) 0.064(7) 0.060(7) 0.017(6) 0.031(6) 0.026(6)
C(25) 0.076(7) 0.053(6) 0.049(6) -0.009(6) -0.002(5) -0.004(5)
C(26) 0.066(8) 0.081(8) 0.092(9) -0.022(7) -0.008(6) -0.005(7)
C(27) 0.09(1) 0.15(1) 0.14(1) -0.06(1) -0.002(9) -0.03(1)
C(28) 0.15(2) 0.11(1) 0.13(1) -0.06(1) 0.00(1) -0.02(1)
C(29) 0.18(2) 0.061(9) 0.11(1) -0.04(1) -0.01(1) -0.008(8)
C(30) 0.12(1) 0.073(8) 0.078(8) -0.008(8) -0.020(7) 0.007(7)
C(31) 0.066(6) 0.052(6) 0.038(5) 0.004(5) -0.001(5) 0.006(4)
C(32) 0.078(7) 0.072(7) 0.054(6) -0.017(6) 0.015(5) 0.019(6)
C(33) 0.11(1) 0.14(1) 0.057(8) -0.006(9) 0.021(7) 0.043(8)
C(34) 0.13(1) 0.11(1) 0.059(8) 0.021(10) 0.003(8) 0.038(8)
C(35) 0.073(8) 0.13(1) 0.082(9) 0.009(8) -0.018(7) 0.027(8)
C(36) 0.070(8) 0.118(10) 0.053(7) -0.006(7) -0.006(6) 0.019(7)
C(37) 0.047(5) 0.049(5) 0.032(5) 0.001(5) 0.005(4) -0.001(4)
C(38) 0.052(6) 0.043(5) 0.050(6) 0.002(4) 0.000(5) 0.000(4)
C(39) 0.080(8) 0.075(7) 0.033(5) 0.025(6) -0.007(5) -0.011(5)
C(40) 0.084(8) 0.083(8) 0.042(6) 0.011(7) 0.020(6) 0.008(6)
C(41) 0.060(7) 0.071(7) 0.064(7) 0.002(6) 0.018(6) 0.001(6)
C(42) 0.064(7) 0.063(6) 0.039(5) 0.003(5) 0.008(5) -0.005(5)
C(43) 0.053(6) 0.051(6) 0.033(5) 0.001(5) 0.009(4) 0.001(4)
C(44) 0.048(6) 0.067(6) 0.048(6) 0.006(5) 0.005(4) -0.001(5)
C(45) 0.060(7) 0.086(8) 0.062(7) -0.005(6) 0.026(5) -0.003(6)
C(46) 0.071(7) 0.088(8) 0.033(5) -0.015(6) 0.010(5) 0.008(6)
C(47) 0.069(7) 0.078(7) 0.032(5) 0.005(6) -0.006(5) 0.009(5)
C(48) 0.055(6) 0.066(6) 0.042(5) -0.003(5) 0.003(5) -0.001(5)

loop_
_atom_site_label
_atom_site_fract_x
_atom_site_fract_y
_atom_site_fract_z
_atom_site_U_iso_or_equiv
_atom_site_thermal_displace_type
Au(1) 0.12241(3) 0.15171(2) 0.12264(1) 0.03757(9) Uij
Au(2) 0.17342(3) 0.13424(2) 0.01720(1) 0.03939(10) Uij
P(1) 0.2626(2) 0.0454(1) 0.13573(9) 0.0403(6) Uij
P(2) 0.1420(2) 0.2838(2) 0.01279(10) 0.0489(7) Uij
F(1) 0.2281(4) 0.2052(4) 0.2536(2) 0.071(2) Uij
F(2) 0.1437(5) 0.1859(4) 0.3551(2) 0.091(2) Uij
F(3) -0.0601(6) 0.1085(5) 0.3631(2) 0.104(3) Uij
F(4) -0.1747(5) 0.0451(4) 0.2675(3) 0.102(3) Uij
F(5) -0.0959(4) 0.0683(4) 0.1661(2) 0.073(2) Uij
F(6) 0.4134(4) 0.1434(4) -0.0398(2) 0.080(2) Uij
F(7) 0.4654(5) 0.1622(5) -0.1477(2) 0.100(2) Uij
F(8) 0.3042(5) 0.1545(5) -0.2340(2) 0.115(3) Uij
F(9) 0.0860(5) 0.1278(4) -0.2126(2) 0.090(2) Uij
F(10) 0.0301(4) 0.1084(4) -0.1049(2) 0.071(2) Uij
C(1) 0.2418(6) -0.0333(5) 0.0796(3) 0.038(2) Uij
C(2) 0.1926(6) 0.0005(5) 0.0279(3) 0.043(3) Uij
C(3) 0.1659(7) -0.0590(6) -0.0158(3) 0.050(3) Uij
C(4) 0.1921(7) -0.1465(6) -0.0085(4) 0.055(3) Uij
C(5) 0.2470(8) -0.1773(6) 0.0410(4) 0.059(3) Uij
C(6) 0.2684(7) -0.1219(5) 0.0855(4) 0.046(3) Uij
C(7) 0.4020(7) 0.0922(6) 0.1318(3) 0.045(3) Uij
C(8) 0.4335(8) 0.1654(7) 0.1641(4) 0.069(3) Uij
C(9) 0.5414(9) 0.1988(8) 0.1644(5) 0.091(5) Uij
C(10) 0.6182(9) 0.1596(9) 0.1334(7) 0.106(5) Uij
C(11) 0.5881(10) 0.0893(9) 0.0996(7) 0.117(6) Uij
C(12) 0.4792(8) 0.0562(7) 0.0993(5) 0.076(4) Uij
C(13) 0.2687(7) -0.0152(5) 0.2011(3) 0.046(3) Uij
C(14) 0.1729(7) -0.0558(6) 0.2168(4) 0.055(3) Uij
C(15) 0.1722(10) -0.1022(7) 0.2673(5) 0.077(4) Uij
C(16) 0.268(1) -0.1067(7) 0.3025(4) 0.082(4) Uij
C(17) 0.366(1) -0.0666(8) 0.2880(5) 0.095(5) Uij
C(18) 0.3658(8) -0.0208(6) 0.2373(4) 0.070(3) Uij
C(19) 0.0293(7) 0.3101(6) 0.0563(4) 0.053(3) Uij
C(20) 0.0126(6) 0.2558(5) 0.1034(3) 0.041(2) Uij
C(21) -0.0731(8) 0.2796(6) 0.1367(3) 0.052(3) Uij
C(22) -0.1434(8) 0.3485(7) 0.1241(4) 0.068(3) Uij
C(23) -0.1275(10) 0.4014(7) 0.0777(5) 0.083(4) Uij
C(24) -0.0403(10) 0.3826(7) 0.0437(4) 0.077(4) Uij
C(25) 0.2653(9) 0.3486(6) 0.0352(4) 0.060(3) Uij
C(26) 0.3705(9) 0.3118(7) 0.0415(5) 0.081(4) Uij
C(27) 0.465(1) 0.362(1) 0.0551(6) 0.127(6) Uij
C(28) 0.455(2) 0.448(1) 0.0636(7) 0.132(7) Uij
C(29) 0.351(2) 0.4886(9) 0.0591(6) 0.119(6) Uij
C(30) 0.254(1) 0.4372(8) 0.0454(5) 0.092(5) Uij
C(31) 0.1003(8) 0.3195(6) -0.0593(3) 0.052(3) Uij
C(32) 0.1754(8) 0.3579(7) -0.0939(4) 0.068(3) Uij
C(33) 0.142(1) 0.3755(9) -0.1494(5) 0.101(5) Uij
C(34) 0.034(1) 0.3607(9) -0.1700(5) 0.099(5) Uij
C(35) -0.0424(10) 0.3196(9) -0.1377(5) 0.097(5) Uij
C(36) -0.0088(9) 0.3033(8) -0.0818(4) 0.081(4) Uij
C(37) 0.0674(7) 0.1400(5) 0.2051(3) 0.042(2) Uij
C(38) 0.1267(7) 0.1671(5) 0.2552(4) 0.049(3) Uij
C(39) 0.0832(9) 0.1560(7) 0.3076(4) 0.063(3) Uij
C(40) -0.0167(10) 0.1187(7) 0.3121(4) 0.069(4) Uij
C(41) -0.0746(9) 0.0860(6) 0.2643(4) 0.064(3) Uij
C(42) -0.0330(8) 0.0992(6) 0.2118(4) 0.055(3) Uij
C(43) 0.2181(7) 0.1278(5) -0.0681(3) 0.046(3) Uij
C(44) 0.3286(7) 0.1399(6) -0.0821(4) 0.054(3) Uij
C(45) 0.3577(8) 0.1481(7) -0.1372(4) 0.068(3) Uij
C(46) 0.2770(9) 0.1441(7) -0.1808(4) 0.064(3) Uij
C(47) 0.1664(8) 0.1306(6) -0.1691(3) 0.060(3) Uij
C(48) 0.1396(8) 0.1214(6) -0.1143(4) 0.054(3) Uij
H(1) 0.1295 -0.0394 -0.0507 0.0597 Uij
H(2) 0.1717 -0.1861 -0.0385 0.0660 Uij
H(3) 0.2696 -0.2367 0.0440 0.0708 Uij
H(4) 0.3015 -0.1433 0.1208 0.0553 Uij
H(5) 0.3798 0.1927 0.1862 0.0827 Uij
H(6) 0.5617 0.2493 0.1862 0.1096 Uij
H(7) 0.6936 0.1809 0.1350 0.1280 Uij
H(8) 0.6415 0.0634 0.0766 0.1401 Uij
H(9) 0.4583 0.0076 0.0757 0.0907 Uij
H(10) 0.1054 -0.0520 0.1926 0.0658 Uij
H(11) 0.1054 -0.1304 0.2772 0.0924 Uij
H(12) 0.2675 -0.1376 0.3374 0.0989 Uij
H(13) 0.4331 -0.0704 0.3126 0.1136 Uij
H(14) 0.4331 0.0072 0.2273 0.0832 Uij
H(15) -0.0837 0.2465 0.1699 0.0630 Uij
H(16) -0.2038 0.3602 0.1472 0.0821 Uij
H(17) -0.1759 0.4499 0.0693 0.0990 Uij
H(18) -0.0276 0.4188 0.0120 0.0922 Uij
H(19) 0.3787 0.2506 0.0366 0.0965 Uij
H(20) 0.5377 0.3359 0.0586 0.1525 Uij
H(21) 0.5208 0.4818 0.0728 0.1594 Uij
H(22) 0.3455 0.5498 0.0651 0.1415 Uij
H(23) 0.1806 0.4632 0.0433 0.1101 Uij
H(24) 0.2499 0.3719 -0.0791 0.0811 Uij
H(25) 0.1944 0.3985 -0.1738 0.1219 Uij
H(26) 0.0106 0.3789 -0.2077 0.1186 Uij
H(27) -0.1154 0.3033 -0.1536 0.1162 Uij
H(28) -0.0621 0.2800 -0.0577 0.0973 Uij

loop_
_atom_type_symbol
_atom_type_oxidation_number
_atom_type_number_in_cell
_atom_type_scat_dispersion_real
_atom_type_scat_dispersion_imag
_atom_type_scat_source
C 0 192 0.003 0.002 'International Tables'
H 0 112 0.000 0.000 'International Tables'
Au 0 8 -2.013 8.802 'International Tables'
F 0 40 0.017 0.010 'International Tables'
P 0 8 0.102 0.094 'International Tables'

loop_
_geom_angle_atom_site_label_1
_geom_angle_atom_site_label_2
_geom_angle_atom_site_label_3
_geom_angle
_geom_angle_publ_flag
Au(2) Au(1) P(1) 80.80(5) yes
Au(2) Au(1) C(20) 93.3(2) yes
Au(2) Au(1) C(37) 168.3(2) yes
P(1) Au(1) C(20) 171.7(2) yes
P(1) Au(1) C(37) 94.9(2) yes
C(20) Au(1) C(37) 91.9(3) yes
Au(1) Au(2) P(2) 83.89(6) yes
Au(1) Au(2) C(2) 91.0(2) yes
Au(1) Au(2) C(43) 176.6(2) yes
P(2) Au(2) C(2) 174.5(2) yes
P(2) Au(2) C(43) 93.1(2) yes
C(2) Au(2) C(43) 92.1(3) yes
Au(1) P(1) C(1) 108.4(3) yes
Au(1) P(1) C(7) 111.2(3) yes
Au(1) P(1) C(13) 117.2(3) yes
C(1) P(1) C(7) 107.7(4) yes
C(1) P(1) C(13) 106.2(4) yes
C(7) P(1) C(13) 105.7(4) yes
Au(2) P(2) C(19) 108.7(3) yes
Au(2) P(2) C(25) 113.9(3) yes
Au(2) P(2) C(31) 111.8(3) yes
C(19) P(2) C(25) 109.3(4) yes
C(19) P(2) C(31) 107.7(4) yes
C(25) P(2) C(31) 105.3(4) yes
P(1) C(1) C(2) 114.5(6) yes
P(1) C(1) C(6) 124.2(6) yes
C(2) C(1) C(6) 121.3(7) yes
Au(2) C(2) C(1) 120.2(6) yes
Au(2) C(2) C(3) 122.7(6) yes
C(1) C(2) C(3) 117.0(8) yes
C(2) C(3) C(4) 120.5(8) yes
C(3) C(4) C(5) 121.7(8) yes
C(4) C(5) C(6) 119.2(8) yes
C(1) C(6) C(5) 120.2(8) yes
P(1) C(7) C(8) 120.0(7) yes
P(1) C(7) C(12) 121.8(7) yes
C(8) C(7) C(12) 118.2(8) yes
C(7) C(8) C(9) 120.9(9) yes
C(8) C(9) C(10) 119(1) yes
C(9) C(10) C(11) 120(1) yes
C(10) C(11) C(12) 119(1) yes
C(7) C(12) C(11) 121(1) yes
P(1) C(13) C(14) 119.1(6) yes
P(1) C(13) C(18) 122.6(7) yes
C(14) C(13) C(18) 118.3(8) yes
C(13) C(14) C(15) 121.5(9) yes
C(14) C(15) C(16) 119(1) yes
C(15) C(16) C(17) 120(1) yes
C(16) C(17) C(18) 119.6(9) yes
C(13) C(18) C(17) 120.6(10) yes
P(2) C(19) C(20) 118.2(6) yes
P(2) C(19) C(24) 120.7(7) yes
C(20) C(19) C(24) 121.2(8) yes
Au(1) C(20) C(19) 119.9(6) yes
Au(1) C(20) C(21) 123.6(6) yes
C(19) C(20) C(21) 116.4(7) yes
C(20) C(21) C(22) 123.0(8) yes
C(21) C(22) C(23) 120.5(9) yes
C(22) C(23) C(24) 119.1(9) yes
C(19) C(24) C(23) 119.7(9) yes
P(2) C(25) C(26) 121.0(8) yes
P(2) C(25) C(30) 119.9(9) yes
C(26) C(25) C(30) 119.1(10) yes
C(25) C(26) C(27) 120(1) yes
C(26) C(27) C(28) 120(1) yes
C(27) C(28) C(29) 121(1) yes
C(28) C(29) C(30) 118(1) yes
C(25) C(30) C(29) 119(1) yes
P(2) C(31) C(32) 122.5(7) yes
P(2) C(31) C(36) 119.0(7) yes
C(32) C(31) C(36) 118.4(8) yes
C(31) C(32) C(33) 119.6(10) yes
C(32) C(33) C(34) 120(1) yes
C(33) C(34) C(35) 121(1) yes
C(34) C(35) C(36) 117(1) yes
C(31) C(36) C(35) 122.1(10) yes
Au(1) C(37) C(38) 125.9(6) yes
Au(1) C(37) C(42) 118.6(6) yes
C(38) C(37) C(42) 115.5(8) yes
F(1) C(38) C(37) 120.2(8) yes
F(1) C(38) C(39) 118.4(8) yes
C(37) C(38) C(39) 121.4(9) yes
F(2) C(39) C(38) 118.9(10) yes
F(2) C(39) C(40) 119.8(9) yes
C(38) C(39) C(40) 121.4(9) yes
F(3) C(40) C(39) 121(1) yes
F(3) C(40) C(41) 119(1) yes
C(39) C(40) C(41) 119.1(9) yes
F(4) C(41) C(40) 120.8(9) yes
F(4) C(41) C(42) 119.6(9) yes
C(40) C(41) C(42) 119.5(10) yes
F(5) C(42) C(37) 120.3(8) yes
F(5) C(42) C(41) 116.7(9) yes
C(37) C(42) C(41) 122.9(9) yes
Au(2) C(43) C(44) 121.8(6) yes
Au(2) C(43) C(48) 123.3(6) yes
C(44) C(43) C(48) 114.5(8) yes
F(6) C(44) C(43) 119.4(7) yes
F(6) C(44) C(45) 117.6(8) yes
C(43) C(44) C(45) 123.0(8) yes
F(7) C(45) C(44) 120.1(9) yes
F(7) C(45) C(46) 119.9(9) yes
C(44) C(45) C(46) 120.0(9) yes
F(8) C(46) C(45) 120.2(9) yes
F(8) C(46) C(47) 120.7(9) yes
C(45) C(46) C(47) 119.1(8) yes
F(9) C(47) C(46) 119.0(8) yes
F(9) C(47) C(48) 121.1(9) yes
C(46) C(47) C(48) 120.0(8) yes
F(10) C(48) C(43) 118.7(8) yes
F(10) C(48) C(47) 118.0(8) yes
C(43) C(48) C(47) 123.3(9) yes

loop_
_geom_bond_atom_site_label_1
_geom_bond_atom_site_label_2
_geom_bond_distance
_geom_bond_publ_flag
Au(1) Au(2) 2.6139(4) yes
Au(1) P(1) 2.331(2) yes
Au(1) C(20) 2.088(8) yes
Au(1) C(37) 2.103(8) yes
Au(2) P(2) 2.323(2) yes
Au(2) C(2) 2.076(8) yes
Au(2) C(43) 2.119(8) yes
P(1) C(1) 1.793(8) yes
P(1) C(7) 1.811(8) yes
P(1) C(13) 1.796(9) yes
P(2) C(19) 1.790(9) yes
P(2) C(25) 1.812(10) yes
P(2) C(31) 1.816(8) yes
F(1) C(38) 1.340(9) yes
F(2) C(39) 1.363(10) yes
F(3) C(40) 1.35(1) yes
F(4) C(41) 1.35(1) yes
F(5) C(42) 1.348(10) yes
F(6) C(44) 1.362(9) yes
F(7) C(45) 1.337(10) yes
F(8) C(46) 1.326(9) yes
F(9) C(47) 1.345(9) yes
F(10) C(48) 1.349(9) yes
C(1) C(2) 1.41(1) yes
C(1) C(6) 1.40(1) yes
C(2) C(3) 1.39(1) yes
C(3) C(4) 1.38(1) yes
C(4) C(5) 1.38(1) yes
C(5) C(6) 1.36(1) yes
C(7) C(8) 1.39(1) yes
C(7) C(12) 1.35(1) yes
C(8) C(9) 1.38(1) yes
C(9) C(10) 1.35(2) yes
C(10) C(11) 1.37(2) yes
C(11) C(12) 1.39(1) yes
C(13) C(14) 1.37(1) yes
C(13) C(18) 1.38(1) yes
C(14) C(15) 1.39(1) yes
C(15) C(16) 1.36(1) yes
C(16) C(17) 1.38(1) yes
C(17) C(18) 1.38(1) yes
C(19) C(20) 1.41(1) yes
C(19) C(24) 1.40(1) yes
C(20) C(21) 1.38(1) yes
C(21) C(22) 1.36(1) yes
C(22) C(23) 1.38(1) yes
C(23) C(24) 1.39(1) yes
C(25) C(26) 1.37(1) yes
C(25) C(30) 1.39(1) yes
C(26) C(27) 1.38(1) yes
C(27) C(28) 1.34(2) yes
C(28) C(29) 1.37(2) yes
C(29) C(30) 1.42(2) yes
C(31) C(32) 1.38(1) yes
C(31) C(36) 1.38(1) yes
C(32) C(33) 1.37(1) yes
C(33) C(34) 1.35(2) yes
C(34) C(35) 1.38(2) yes
C(35) C(36) 1.37(1) yes
C(37) C(38) 1.39(1) yes
C(37) C(42) 1.36(1) yes
C(38) C(39) 1.38(1) yes
C(39) C(40) 1.33(1) yes
C(40) C(41) 1.37(1) yes
C(41) C(42) 1.38(1) yes
C(43) C(44) 1.39(1) yes
C(43) C(48) 1.38(1) yes
C(44) C(45) 1.37(1) yes
C(45) C(46) 1.35(1) yes
C(46) C(47) 1.38(1) yes
C(47) C(48) 1.36(1) yes
